data_4063859
loop_
_publ_author_name
'Kong, Yong'
'Wen, Lifang'
'Song, Haibin'
'Xu, Shansheng'
'Yang, Min'
'Liu, Binyuan'
'Wang, Baiquan'

_publ_section_title
;
 Synthesis, Structures, and Norbornene Polymerization Behavior of
 Aryloxide-N-Heterocyclic Carbene Ligated Palladacycles
;
_journal_issue 1
_journal_name_full Organometallics
_journal_page_first 153
_journal_paper_doi 10.1021/om100994s
_journal_volume 30
_journal_year 2011
_chemical_formula_sum 'C28 H39 Cl2 N3 O Pd'
_chemical_formula_weight 610.92
_chemical_name_systematic
; 
 ? 
;
_space_group_IT_number 14
_symmetry_cell_setting monoclinic
_symmetry_space_group_name_Hall '-P 2ybc'
_symmetry_space_group_name_H-M 'P 1 21/c 1'
_atom_sites_solution_hydrogens geom
_atom_sites_solution_primary direct
_atom_sites_solution_secondary difmap
_audit_creation_method SHELXL-97
_cell_angle_alpha 90.00
_cell_angle_beta 105.41(3)
_cell_angle_gamma 90.00
_cell_formula_units_Z 4
_cell_length_a 12.889(3)
_cell_length_b 19.715(4)
_cell_length_c 11.448(2)
_cell_measurement_reflns_used 9498
_cell_measurement_temperature 113(2)
_cell_measurement_theta_max 27.936
_cell_measurement_theta_min 2.115
_cell_volume 2804.4(11)
_computing_cell_refinement crystalclear
_computing_data_collection 'crystalclear(Rigaku/MSC Inc., 2005)'
_computing_data_reduction crystalclear
_computing_molecular_graphics 'Bruker SHELXTL'
_computing_publication_material 'Bruker SHELXTL'
_computing_structure_refinement 'SHELXL-97 (Sheldrick, 1997)'
_computing_structure_solution 'SHELXS-97 (Sheldrick, 1990)'
_diffrn_ambient_temperature 113(2)
_diffrn_detector_area_resol_mean 7.31
_diffrn_measured_fraction_theta_full 0.997
_diffrn_measured_fraction_theta_max 0.997
_diffrn_measurement_device_type 'rigaku saturn CCD area detector'
_diffrn_measurement_method '\w and \f scans'
_diffrn_radiation_monochromator confocal
_diffrn_radiation_source 'rotating anode'
_diffrn_radiation_type MoK\a
_diffrn_radiation_wavelength 0.71073
_diffrn_reflns_av_R_equivalents 0.0269
_diffrn_reflns_av_sigmaI/netI 0.0230
_diffrn_reflns_limit_h_max 15
_diffrn_reflns_limit_h_min -14
_diffrn_reflns_limit_k_max 23
_diffrn_reflns_limit_k_min -22
_diffrn_reflns_limit_l_max 12
_diffrn_reflns_limit_l_min -13
_diffrn_reflns_number 18649
_diffrn_reflns_theta_full 25.02
_diffrn_reflns_theta_max 25.02
_diffrn_reflns_theta_min 1.94
_diffrn_standards_decay_% 0
_diffrn_standards_interval_count 0
_diffrn_standards_interval_time 0
_diffrn_standards_number 0
_exptl_absorpt_coefficient_mu 0.878
_exptl_absorpt_correction_T_max 0.9020
_exptl_absorpt_correction_T_min 0.8440
_exptl_absorpt_correction_type multi-scan
_exptl_absorpt_process_details crystalclear
_exptl_crystal_density_diffrn 1.447
_exptl_crystal_density_method 'not measured'
_exptl_crystal_F_000 1264
_exptl_crystal_size_max 0.20
_exptl_crystal_size_mid 0.18
_exptl_crystal_size_min 0.12
_refine_diff_density_max 1.038
_refine_diff_density_min -1.017
_refine_diff_density_rms 0.071
_refine_ls_extinction_method none
_refine_ls_goodness_of_fit_ref 1.068
_refine_ls_hydrogen_treatment constr
_refine_ls_matrix_type full
_refine_ls_number_parameters 325
_refine_ls_number_reflns 4938
_refine_ls_number_restraints 0
_refine_ls_restrained_S_all 1.068
_refine_ls_R_factor_all 0.0305
_refine_ls_R_factor_gt 0.0284
_refine_ls_shift/su_max 0.001
_refine_ls_shift/su_mean 0.000
_refine_ls_structure_factor_coef Fsqd
_refine_ls_weighting_details 'calc w=1/[\s^2^(Fo^2^)+(0.0376P)^2^+3.0835P] where P=(Fo^2^+2Fc^2^)/3'
_refine_ls_weighting_scheme calc
_refine_ls_wR_factor_gt 0.0714
_refine_ls_wR_factor_ref 0.0728
_reflns_number_gt 4621
_reflns_number_total 4938
_reflns_threshold_expression >2sigma(I)
_cod_data_source_file om100994s_si_001.cif
_cod_data_source_block r90623a1
_cod_depositor_comments
;
The following automatic conversions were performed:

'_symmetry_cell_setting' value 'Monoclinic' changed to 'monoclinic'
according to /home/saulius/struct/CIF-dictionaries/cif_core.dic
dictionary named 'cif_core.dic' version 2.4.1 from
2010-06-29.

'_exptl_absorpt_correction_type' value 'MULTI-SCAN'
changed to 'multi-scan' according to
/home/saulius/struct/CIF-dictionaries/cif_core.dic dictionary named
'cif_core.dic' version 2.4.1 from
2010-06-29.

'_refine_ls_hydrogen_treatment' value 'CONSTR' changed
to 'constr' according to
/home/saulius/struct/CIF-dictionaries/cif_core.dic dictionary named
'cif_core.dic' version 2.4.1 from 2010-06-29.

Automatic conversion script
Id: cif_fix_values 1715 2011-07-08 13:25:40Z adriana 
;
_cod_original_cell_volume 2804.4(10)
_cod_original_sg_symbol_H-M P2(1)/c
_cod_database_code 4063859

loop_
_symmetry_equiv_pos_as_xyz
'x, y, z'
'-x, y+1/2, -z+1/2'
'-x, -y, -z'
'x, -y-1/2, z-1/2'

loop_
_atom_site_label
_atom_site_type_symbol
_atom_site_fract_x
_atom_site_fract_y
_atom_site_fract_z
_atom_site_U_iso_or_equiv
_atom_site_adp_type
_atom_site_occupancy
_atom_site_symmetry_multiplicity
_atom_site_calc_flag
_atom_site_refinement_flags
Pd1 Pd 0.103543(13) 0.365295(8) 0.763160(14) 0.01065(7) Uani 1 1 d .
O1 O 0.21820(12) 0.39859(8) 0.67592(14) 0.0138(3) Uani 1 1 d .
N1 N 0.07038(15) 0.50585(9) 0.67802(16) 0.0124(4) Uani 1 1 d .
N2 N -0.08478(15) 0.45835(10) 0.64845(17) 0.0153(4) Uani 1 1 d .
N3 N 0.19050(15) 0.27515(9) 0.83089(17) 0.0131(4) Uani 1 1 d .
C1 C 0.25169(18) 0.46238(11) 0.68703(19) 0.0118(4) Uani 1 1 d .
C2 C 0.35903(17) 0.47998(11) 0.68442(19) 0.0124(4) Uani 1 1 d .
C3 C 0.39111(18) 0.54736(12) 0.7002(2) 0.0144(5) Uani 1 1 d .
H3 H 0.4608 0.5579 0.6976 0.017 Uiso 1 1 calc R
C4 C 0.32568(18) 0.60057(12) 0.7196(2) 0.0148(5) Uani 1 1 d .
C5 C 0.22091(18) 0.58383(11) 0.7173(2) 0.0138(5) Uani 1 1 d .
H5 H 0.1742 0.6176 0.7289 0.017 Uiso 1 1 calc R
C6 C 0.18409(18) 0.51705(11) 0.6977(2) 0.0126(4) Uani 1 1 d .
C7 C 0.43796(18) 0.42473(11) 0.6672(2) 0.0144(5) Uani 1 1 d .
C8 C 0.38947(19) 0.38470(13) 0.5505(2) 0.0197(5) Uani 1 1 d .
H8A H 0.3804 0.4142 0.4819 0.030 Uiso 1 1 calc R
H8B H 0.3208 0.3667 0.5526 0.030 Uiso 1 1 calc R
H8C H 0.4368 0.3482 0.5440 0.030 Uiso 1 1 calc R
C9 C 0.4627(2) 0.37724(13) 0.7778(2) 0.0226(5) Uani 1 1 d .
H9A H 0.5079 0.3408 0.7651 0.034 Uiso 1 1 calc R
H9B H 0.3967 0.3591 0.7884 0.034 Uiso 1 1 calc R
H9C H 0.4991 0.4022 0.8489 0.034 Uiso 1 1 calc R
C10 C 0.54625(19) 0.45297(12) 0.6585(2) 0.0194(5) Uani 1 1 d .
H10A H 0.5344 0.4858 0.5944 0.029 Uiso 1 1 calc R
H10B H 0.5898 0.4166 0.6417 0.029 Uiso 1 1 calc R
H10C H 0.5824 0.4742 0.7338 0.029 Uiso 1 1 calc R
C11 C 0.36919(19) 0.67317(12) 0.7355(2) 0.0175(5) Uani 1 1 d .
C12 C 0.2907(2) 0.72271(13) 0.7694(3) 0.0288(6) Uani 1 1 d .
H12A H 0.2245 0.7233 0.7064 0.043 Uiso 1 1 calc R
H12B H 0.3215 0.7674 0.7792 0.043 Uiso 1 1 calc R
H12C H 0.2767 0.7085 0.8441 0.043 Uiso 1 1 calc R
C13 C 0.4747(2) 0.67561(14) 0.8362(3) 0.0340(7) Uani 1 1 d .
H13A H 0.4623 0.6599 0.9107 0.051 Uiso 1 1 calc R
H13B H 0.5009 0.7214 0.8463 0.051 Uiso 1 1 calc R
H13C H 0.5272 0.6471 0.8147 0.051 Uiso 1 1 calc R
C14 C 0.3891(3) 0.69697(14) 0.6161(3) 0.0330(7) Uani 1 1 d .
H14A H 0.4384 0.6665 0.5931 0.049 Uiso 1 1 calc R
H14B H 0.4192 0.7418 0.6261 0.049 Uiso 1 1 calc R
H14C H 0.3223 0.6975 0.5540 0.049 Uiso 1 1 calc R
C15 C -0.00646(18) 0.55274(12) 0.6193(2) 0.0150(5) Uani 1 1 d .
H15 H 0.0067 0.5965 0.5965 0.018 Uiso 1 1 calc R
C16 C -0.10258(19) 0.52333(12) 0.6017(2) 0.0169(5) Uani 1 1 d .
H16 H -0.1690 0.5428 0.5649 0.020 Uiso 1 1 calc R
C17 C 0.02170(18) 0.44693(12) 0.69655(19) 0.0131(5) Uani 1 1 d .
C18 C -0.17074(19) 0.40848(13) 0.6350(2) 0.0229(5) Uani 1 1 d .
H18A H -0.1400 0.3644 0.6572 0.034 Uiso 1 1 calc R
H18B H -0.2132 0.4077 0.5522 0.034 Uiso 1 1 calc R
H18C H -0.2156 0.4205 0.6866 0.034 Uiso 1 1 calc R
C19 C 0.01239(19) 0.33413(12) 0.8693(2) 0.0164(5) Uani 1 1 d .
C20 C -0.0564(2) 0.37193(13) 0.9193(3) 0.0247(6) Uani 1 1 d .
H20 H -0.0723 0.4165 0.8941 0.030 Uiso 1 1 calc R
C21 C -0.1020(2) 0.34448(15) 1.0064(3) 0.0310(6) Uani 1 1 d .
H21 H -0.1486 0.3706 1.0373 0.037 Uiso 1 1 calc R
C22 C -0.0786(2) 0.27857(14) 1.0474(2) 0.0254(6) Uani 1 1 d .
H22 H -0.1093 0.2604 1.1054 0.031 Uiso 1 1 calc R
C23 C -0.00937(19) 0.24038(12) 1.0011(2) 0.0188(5) Uani 1 1 d .
H23 H 0.0078 0.1964 1.0290 0.023 Uiso 1 1 calc R
C24 C 0.03521(18) 0.26720(12) 0.9127(2) 0.0151(5) Uani 1 1 d .
C25 C 0.11145(19) 0.22751(11) 0.8606(2) 0.0165(5) Uani 1 1 d .
H25A H 0.1488 0.1940 0.9188 0.020 Uiso 1 1 calc R
H25B H 0.0720 0.2039 0.7880 0.020 Uiso 1 1 calc R
C26 C 0.27332(18) 0.29358(12) 0.9435(2) 0.0167(5) Uani 1 1 d .
H26A H 0.3139 0.2539 0.9764 0.025 Uiso 1 1 calc R
H26B H 0.2389 0.3116 1.0015 0.025 Uiso 1 1 calc R
H26C H 0.3208 0.3271 0.9253 0.025 Uiso 1 1 calc R
C27 C 0.2420(2) 0.24224(12) 0.7446(2) 0.0189(5) Uani 1 1 d .
H27A H 0.2829 0.2038 0.7827 0.028 Uiso 1 1 calc R
H27B H 0.2889 0.2740 0.7206 0.028 Uiso 1 1 calc R
H27C H 0.1875 0.2276 0.6744 0.028 Uiso 1 1 calc R
Cl1 Cl 0.20021(8) 0.44404(4) 0.14515(8) 0.0512(2) Uani 1 1 d .
Cl2 Cl 0.35752(8) 0.47972(5) 0.01207(7) 0.0577(3) Uani 1 1 d .
C28 C 0.2214(3) 0.47613(17) 0.0094(3) 0.0472(9) Uani 1 1 d .
H28A H 0.1838 0.4476 -0.0575 0.057 Uiso 1 1 calc R
H28B H 0.1909 0.5213 -0.0048 0.057 Uiso 1 1 calc R

loop_
_atom_site_aniso_label
_atom_site_aniso_U_11
_atom_site_aniso_U_22
_atom_site_aniso_U_33
_atom_site_aniso_U_23
_atom_site_aniso_U_13
_atom_site_aniso_U_12
Pd1 0.01044(11) 0.01039(11) 0.01235(11) 0.00253(6) 0.00517(7) 0.00138(6)
O1 0.0136(8) 0.0107(8) 0.0193(8) 0.0009(6) 0.0081(6) 0.0002(6)
N1 0.0119(9) 0.0133(9) 0.0128(9) 0.0015(7) 0.0049(7) 0.0016(8)
N2 0.0121(9) 0.0173(10) 0.0179(10) 0.0016(8) 0.0066(8) 0.0023(8)
N3 0.0134(9) 0.0135(9) 0.0134(10) 0.0003(7) 0.0053(7) -0.0005(8)
C1 0.0146(11) 0.0124(11) 0.0092(10) 0.0024(8) 0.0044(8) 0.0007(9)
C2 0.0108(11) 0.0160(11) 0.0103(10) 0.0009(8) 0.0028(8) 0.0011(9)
C3 0.0119(11) 0.0162(11) 0.0152(11) 0.0017(9) 0.0038(9) -0.0017(9)
C4 0.0174(12) 0.0147(11) 0.0126(11) 0.0003(9) 0.0043(9) -0.0019(9)
C5 0.0166(11) 0.0124(11) 0.0138(11) 0.0004(8) 0.0064(9) 0.0039(9)
C6 0.0125(11) 0.0144(11) 0.0117(11) 0.0027(8) 0.0048(8) -0.0002(9)
C7 0.0110(11) 0.0139(11) 0.0197(12) 0.0013(9) 0.0062(9) 0.0002(9)
C8 0.0166(12) 0.0190(12) 0.0273(14) -0.0068(10) 0.0123(10) -0.0030(10)
C9 0.0176(12) 0.0199(12) 0.0316(15) 0.0085(11) 0.0092(11) 0.0058(10)
C10 0.0146(12) 0.0201(12) 0.0256(13) -0.0010(10) 0.0088(10) -0.0007(10)
C11 0.0182(12) 0.0137(12) 0.0210(12) -0.0014(9) 0.0059(9) -0.0031(10)
C12 0.0291(15) 0.0174(13) 0.0425(17) -0.0090(11) 0.0142(13) -0.0046(11)
C13 0.0303(15) 0.0213(14) 0.0416(17) -0.0052(12) -0.0057(13) -0.0060(12)
C14 0.0558(19) 0.0167(13) 0.0330(16) -0.0030(11) 0.0232(14) -0.0119(13)
C15 0.0158(12) 0.0138(11) 0.0163(11) 0.0051(9) 0.0060(9) 0.0068(9)
C16 0.0162(12) 0.0191(12) 0.0160(12) 0.0038(9) 0.0052(9) 0.0080(10)
C17 0.0118(11) 0.0179(11) 0.0115(11) -0.0006(9) 0.0062(9) -0.0019(9)
C18 0.0109(11) 0.0253(13) 0.0311(14) 0.0027(11) 0.0033(10) -0.0034(10)
C19 0.0162(12) 0.0180(12) 0.0159(12) 0.0020(9) 0.0060(9) -0.0002(10)
C20 0.0276(14) 0.0216(13) 0.0311(15) 0.0094(10) 0.0187(12) 0.0090(11)
C21 0.0361(16) 0.0299(15) 0.0376(16) 0.0077(12) 0.0284(13) 0.0107(13)
C22 0.0277(14) 0.0309(14) 0.0231(14) 0.0088(11) 0.0162(11) 0.0005(11)
C23 0.0187(12) 0.0177(12) 0.0197(12) 0.0052(9) 0.0048(10) -0.0027(10)
C24 0.0123(11) 0.0159(11) 0.0171(12) 0.0009(9) 0.0037(9) -0.0017(9)
C25 0.0170(12) 0.0138(11) 0.0196(12) 0.0015(9) 0.0064(9) -0.0016(9)
C26 0.0152(12) 0.0164(11) 0.0178(12) 0.0024(9) 0.0030(9) -0.0012(9)
C27 0.0204(12) 0.0170(12) 0.0221(13) -0.0012(9) 0.0107(10) 0.0037(10)
Cl1 0.0796(6) 0.0403(4) 0.0366(4) -0.0075(3) 0.0205(4) -0.0154(4)
Cl2 0.0712(6) 0.0722(6) 0.0287(4) -0.0059(4) 0.0117(4) -0.0215(5)
C28 0.077(3) 0.0332(17) 0.0302(17) 0.0044(13) 0.0124(16) 0.0186(17)

loop_
_atom_type_symbol
_atom_type_description
_atom_type_scat_dispersion_real
_atom_type_scat_dispersion_imag
_atom_type_scat_source
C C 0.0033 0.0016 'International Tables Vol C Tables 4.2.6.8 and 6.1.1.4'
H H 0.0000 0.0000 'International Tables Vol C Tables 4.2.6.8 and 6.1.1.4'
N N 0.0061 0.0033 'International Tables Vol C Tables 4.2.6.8 and 6.1.1.4'
O O 0.0106 0.0060 'International Tables Vol C Tables 4.2.6.8 and 6.1.1.4'
Cl Cl 0.1484 0.1585 'International Tables Vol C Tables 4.2.6.8 and 6.1.1.4'
Pd Pd -0.9988 1.0072 'International Tables Vol C Tables 4.2.6.8 and 6.1.1.4'

loop_
_geom_angle_atom_site_label_1
_geom_angle_atom_site_label_2
_geom_angle_atom_site_label_3
_geom_angle
C17 Pd1 C19 98.40(9)
C17 Pd1 O1 86.12(8)
C19 Pd1 O1 171.32(8)
C17 Pd1 N3 178.40(8)
C19 Pd1 N3 81.94(8)
O1 Pd1 N3 93.74(7)
C1 O1 Pd1 120.29(13)
C17 N1 C15 110.10(19)
C17 N1 C6 126.72(19)
C15 N1 C6 122.57(19)
C17 N2 C16 110.91(19)
C17 N2 C18 126.2(2)
C16 N2 C18 122.7(2)
C27 N3 C26 109.93(18)
C27 N3 C25 109.36(18)
C26 N3 C25 109.49(17)
C27 N3 Pd1 114.10(14)
C26 N3 Pd1 107.39(14)
C25 N3 Pd1 106.44(13)
O1 C1 C6 122.7(2)
O1 C1 C2 121.3(2)
C6 C1 C2 116.0(2)
C3 C2 C1 119.0(2)
C3 C2 C7 120.6(2)
C1 C2 C7 120.38(19)
C2 C3 C4 124.5(2)
C2 C3 H3 117.8
C4 C3 H3 117.8
C5 C4 C3 116.4(2)
C5 C4 C11 123.4(2)
C3 C4 C11 120.2(2)
C4 C5 C6 121.1(2)
C4 C5 H5 119.5
C6 C5 H5 119.5
C5 C6 C1 122.8(2)
C5 C6 N1 117.3(2)
C1 C6 N1 119.71(19)
C10 C7 C8 107.29(19)
C10 C7 C2 113.36(19)
C8 C7 C2 110.20(18)
C10 C7 C9 106.37(19)
C8 C7 C9 110.5(2)
C2 C7 C9 109.00(19)
C7 C8 H8A 109.5
C7 C8 H8B 109.5
H8A C8 H8B 109.5
C7 C8 H8C 109.5
H8A C8 H8C 109.5
H8B C8 H8C 109.5
C7 C9 H9A 109.5
C7 C9 H9B 109.5
H9A C9 H9B 109.5
C7 C9 H9C 109.5
H9A C9 H9C 109.5
H9B C9 H9C 109.5
C7 C10 H10A 109.5
C7 C10 H10B 109.5
H10A C10 H10B 109.5
C7 C10 H10C 109.5
H10A C10 H10C 109.5
H10B C10 H10C 109.5
C12 C11 C4 112.4(2)
C12 C11 C14 108.1(2)
C4 C11 C14 108.89(19)
C12 C11 C13 107.7(2)
C4 C11 C13 110.0(2)
C14 C11 C13 109.7(2)
C11 C12 H12A 109.5
C11 C12 H12B 109.5
H12A C12 H12B 109.5
C11 C12 H12C 109.5
H12A C12 H12C 109.5
H12B C12 H12C 109.5
C11 C13 H13A 109.5
C11 C13 H13B 109.5
H13A C13 H13B 109.5
C11 C13 H13C 109.5
H13A C13 H13C 109.5
H13B C13 H13C 109.5
C11 C14 H14A 109.5
C11 C14 H14B 109.5
H14A C14 H14B 109.5
C11 C14 H14C 109.5
H14A C14 H14C 109.5
H14B C14 H14C 109.5
C16 C15 N1 107.3(2)
C16 C15 H15 126.3
N1 C15 H15 126.3
C15 C16 N2 107.0(2)
C15 C16 H16 126.5
N2 C16 H16 126.5
N2 C17 N1 104.69(19)
N2 C17 Pd1 132.49(17)
N1 C17 Pd1 122.46(16)
N2 C18 H18A 109.5
N2 C18 H18B 109.5
H18A C18 H18B 109.5
N2 C18 H18C 109.5
H18A C18 H18C 109.5
H18B C18 H18C 109.5
C20 C19 C24 116.8(2)
C20 C19 Pd1 128.83(18)
C24 C19 Pd1 113.55(17)
C19 C20 C21 121.4(2)
C19 C20 H20 119.3
C21 C20 H20 119.3
C22 C21 C20 120.7(2)
C22 C21 H21 119.6
C20 C21 H21 119.6
C23 C22 C21 119.1(2)
C23 C22 H22 120.4
C21 C22 H22 120.4
C22 C23 C24 120.4(2)
C22 C23 H23 119.8
C24 C23 H23 119.8
C23 C24 C19 121.4(2)
C23 C24 C25 122.1(2)
C19 C24 C25 116.5(2)
N3 C25 C24 108.80(18)
N3 C25 H25A 109.9
C24 C25 H25A 109.9
N3 C25 H25B 109.9
C24 C25 H25B 109.9
H25A C25 H25B 108.3
N3 C26 H26A 109.5
N3 C26 H26B 109.5
H26A C26 H26B 109.5
N3 C26 H26C 109.5
H26A C26 H26C 109.5
H26B C26 H26C 109.5
N3 C27 H27A 109.5
N3 C27 H27B 109.5
H27A C27 H27B 109.5
N3 C27 H27C 109.5
H27A C27 H27C 109.5
H27B C27 H27C 109.5
Cl2 C28 Cl1 112.85(19)
Cl2 C28 H28A 109.0
Cl1 C28 H28A 109.0
Cl2 C28 H28B 109.0
Cl1 C28 H28B 109.0
H28A C28 H28B 107.8

loop_
_geom_bond_atom_site_label_1
_geom_bond_atom_site_label_2
_geom_bond_distance
Pd1 C17 1.964(2)
Pd1 C19 1.999(2)
Pd1 O1 2.0968(16)
Pd1 N3 2.1340(19)
O1 C1 1.325(3)
N1 C17 1.363(3)
N1 C15 1.391(3)
N1 C6 1.439(3)
N2 C17 1.355(3)
N2 C16 1.384(3)
N2 C18 1.458(3)
N3 C27 1.478(3)
N3 C26 1.484(3)
N3 C25 1.490(3)
C1 C6 1.411(3)
C1 C2 1.434(3)
C2 C3 1.389(3)
C2 C7 1.538(3)
C3 C4 1.400(3)
C3 H3 0.9300
C4 C5 1.384(3)
C4 C11 1.530(3)
C5 C6 1.397(3)
C5 H5 0.9300
C7 C10 1.531(3)
C7 C8 1.535(3)
C7 C9 1.538(3)
C8 H8A 0.9600
C8 H8B 0.9600
C8 H8C 0.9600
C9 H9A 0.9600
C9 H9B 0.9600
C9 H9C 0.9600
C10 H10A 0.9600
C10 H10B 0.9600
C10 H10C 0.9600
C11 C12 1.529(4)
C11 C14 1.530(3)
C11 C13 1.533(3)
C12 H12A 0.9600
C12 H12B 0.9600
C12 H12C 0.9600
C13 H13A 0.9600
C13 H13B 0.9600
C13 H13C 0.9600
C14 H14A 0.9600
C14 H14B 0.9600
C14 H14C 0.9600
C15 C16 1.334(3)
C15 H15 0.9300
C16 H16 0.9300
C18 H18A 0.9600
C18 H18B 0.9600
C18 H18C 0.9600
C19 C20 1.392(3)
C19 C24 1.413(3)
C20 C21 1.394(4)
C20 H20 0.9300
C21 C22 1.387(4)
C21 H21 0.9300
C22 C23 1.377(4)
C22 H22 0.9300
C23 C24 1.394(3)
C23 H23 0.9300
C24 C25 1.498(3)
C25 H25A 0.9700
C25 H25B 0.9700
C26 H26A 0.9600
C26 H26B 0.9600
C26 H26C 0.9600
C27 H27A 0.9600
C27 H27B 0.9600
C27 H27C 0.9600
Cl1 C28 1.765(3)
Cl2 C28 1.748(4)
C28 H28A 0.9700
C28 H28B 0.9700

loop_
_geom_torsion_atom_site_label_1
_geom_torsion_atom_site_label_2
_geom_torsion_atom_site_label_3
_geom_torsion_atom_site_label_4
_geom_torsion
C17 Pd1 O1 C1 47.79(16)
C19 Pd1 O1 C1 -74.0(5)
N3 Pd1 O1 C1 -133.81(15)
C17 Pd1 N3 C27 46(3)
C19 Pd1 N3 C27 148.35(17)
O1 Pd1 N3 C27 -39.22(16)
C17 Pd1 N3 C26 168(3)
C19 Pd1 N3 C26 -89.55(15)
O1 Pd1 N3 C26 82.88(14)
C17 Pd1 N3 C25 -75(3)
C19 Pd1 N3 C25 27.65(14)
O1 Pd1 N3 C25 -159.93(14)
Pd1 O1 C1 C6 -33.8(3)
Pd1 O1 C1 C2 148.55(16)
O1 C1 C2 C3 -178.1(2)
C6 C1 C2 C3 4.1(3)
O1 C1 C2 C7 0.6(3)
C6 C1 C2 C7 -177.22(19)
C1 C2 C3 C4 0.4(3)
C7 C2 C3 C4 -178.2(2)
C2 C3 C4 C5 -2.9(3)
C2 C3 C4 C11 -179.8(2)
C3 C4 C5 C6 0.6(3)
C11 C4 C5 C6 177.4(2)
C4 C5 C6 C1 4.2(3)
C4 C5 C6 N1 -170.6(2)
O1 C1 C6 C5 175.7(2)
C2 C1 C6 C5 -6.5(3)
O1 C1 C6 N1 -9.6(3)
C2 C1 C6 N1 168.22(19)
C17 N1 C6 C5 -156.8(2)
C15 N1 C6 C5 33.1(3)
C17 N1 C6 C1 28.3(3)
C15 N1 C6 C1 -141.9(2)
C3 C2 C7 C10 -5.1(3)
C1 C2 C7 C10 176.3(2)
C3 C2 C7 C8 -125.4(2)
C1 C2 C7 C8 56.0(3)
C3 C2 C7 C9 113.2(2)
C1 C2 C7 C9 -65.5(3)
C5 C4 C11 C12 9.6(3)
C3 C4 C11 C12 -173.7(2)
C5 C4 C11 C14 -110.2(3)
C3 C4 C11 C14 66.5(3)
C5 C4 C11 C13 129.6(3)
C3 C4 C11 C13 -53.7(3)
C17 N1 C15 C16 0.2(3)
C6 N1 C15 C16 171.8(2)
N1 C15 C16 N2 -0.6(3)
C17 N2 C16 C15 0.7(3)
C18 N2 C16 C15 -173.8(2)
C16 N2 C17 N1 -0.5(2)
C18 N2 C17 N1 173.7(2)
C16 N2 C17 Pd1 -173.56(17)
C18 N2 C17 Pd1 0.7(4)
C15 N1 C17 N2 0.2(2)
C6 N1 C17 N2 -170.96(19)
C15 N1 C17 Pd1 174.09(15)
C6 N1 C17 Pd1 3.0(3)
C19 Pd1 C17 N2 -47.1(2)
O1 Pd1 C17 N2 140.3(2)
N3 Pd1 C17 N2 55(3)
C19 Pd1 C17 N1 140.85(18)
O1 Pd1 C17 N1 -31.69(18)
N3 Pd1 C17 N1 -117(3)
C17 Pd1 C19 C20 -23.7(3)
O1 Pd1 C19 C20 97.3(5)
N3 Pd1 C19 C20 157.9(2)
C17 Pd1 C19 C24 166.97(17)
O1 Pd1 C19 C24 -72.1(6)
N3 Pd1 C19 C24 -11.45(17)
C24 C19 C20 C21 -1.1(4)
Pd1 C19 C20 C21 -170.1(2)
C19 C20 C21 C22 1.0(5)
C20 C21 C22 C23 0.1(4)
C21 C22 C23 C24 -1.1(4)
C22 C23 C24 C19 1.0(4)
C22 C23 C24 C25 179.5(2)
C20 C19 C24 C23 0.1(3)
Pd1 C19 C24 C23 170.84(18)
C20 C19 C24 C25 -178.5(2)
Pd1 C19 C24 C25 -7.8(3)
C27 N3 C25 C24 -161.40(18)
C26 N3 C25 C24 78.1(2)
Pd1 N3 C25 C24 -37.7(2)
C23 C24 C25 N3 -147.0(2)
C19 C24 C25 N3 31.7(3)
